data_4116791
loop_
_publ_author_name
'Norbert W. Mitzel'
'Udo Losehand'

_publ_section_title
;
 \b-Donor Interactions of Exceptional Strength in
 N,N-Dimethylhydroxylaminochlorosilane, ClH2SiONMe2
;
_journal_name_full 'Journal of the American Chemical Society'
_journal_page_first 7320
_journal_page_last 7327
_journal_paper_doi 10.1021/ja980933j
_journal_volume 120
_journal_year 1998
_chemical_formula_sum 'C2 H8 Cl N O Si'
_chemical_formula_weight 125.63
_chemical_melting_point 216
_chemical_name_systematic
; 
 ? 
;
_space_group_IT_number 2
_symmetry_cell_setting triclinic
_symmetry_space_group_name_Hall '-P 1'
_symmetry_space_group_name_H-M 'P -1'
_atom_sites_solution_hydrogens geom
_atom_sites_solution_primary direct
_atom_sites_solution_secondary difmap
_audit_creation_method SHELXL
_cell_angle_alpha 101.236(7)
_cell_angle_beta 102.126(8)
_cell_angle_gamma 95.056(7)
_cell_formula_units_Z 2
_cell_length_a 5.7284(4)
_cell_length_b 6.5347(5)
_cell_length_c 8.7954(9)
_cell_measurement_reflns_used 96
_cell_measurement_temperature 293(2)
_cell_measurement_theta_max 23
_cell_measurement_theta_min 18
_cell_volume 312.85(5)
_computing_cell_refinement 'Nonius, CAD4 Software'
_computing_data_collection 'Nonius, CAD4 Software'
_computing_data_reduction Cadshel
_computing_molecular_graphics SHELXTL-XP
_computing_publication_material SHELXTL
_computing_structure_refinement 'SHELXL-93 (Sheldrick, 1993)'
_computing_structure_solution 'SHELXS-86 (Sheldrick, 1990)'
_diffrn_ambient_temperature 293(2)
_diffrn_radiation_monochromator graphite
_diffrn_radiation_source 'fine-focus sealed tube'
_diffrn_radiation_type MoK\a
_diffrn_radiation_wavelength 0.71073
_diffrn_reflns_av_R_equivalents 0.0353
_diffrn_reflns_av_sigmaI/netI 0.0152
_diffrn_reflns_limit_h_max 9
_diffrn_reflns_limit_h_min -9
_diffrn_reflns_limit_k_max 1
_diffrn_reflns_limit_k_min -11
_diffrn_reflns_limit_l_max 15
_diffrn_reflns_limit_l_min -14
_diffrn_reflns_number 3665
_diffrn_reflns_theta_max 38.01
_diffrn_reflns_theta_min 2.43
_diffrn_standards_decay_% none
_diffrn_standards_interval_time 60
_diffrn_standards_number 3
_exptl_absorpt_coefficient_mu 0.683
_exptl_absorpt_correction_type none
_exptl_crystal_colour Colorless
_exptl_crystal_density_diffrn 1.334
_exptl_crystal_description Column
_exptl_crystal_F_000 132
_refine_diff_density_max 0.675
_refine_diff_density_min -0.645
_refine_diff_density_rms 0.098
_refine_ls_extinction_coef 0.0108(80)
_refine_ls_extinction_expression Fc^*^=kFc[1+0.001xFc^2^\l^3^/sin(2\q)]^-1/4^
_refine_ls_extinction_method SHELXL
_refine_ls_goodness_of_fit_all 1.072
_refine_ls_goodness_of_fit_obs 1.105
_refine_ls_hydrogen_treatment refall
_refine_ls_matrix_type full
_refine_ls_number_parameters 88
_refine_ls_number_reflns 3323
_refine_ls_number_restraints 0
_refine_ls_restrained_S_all 1.221
_refine_ls_restrained_S_obs 1.105
_refine_ls_R_factor_all 0.0448
_refine_ls_R_factor_obs 0.0356
_refine_ls_shift/esd_max 0.000
_refine_ls_shift/esd_mean 0.000
_refine_ls_structure_factor_coef Fsqd
_refine_ls_weighting_details 'w=1/[\s^2^(Fo^2^)+(0.0621P)^2^+0.0316P] where P=(Fo^2^+2Fc^2^)/3'
_refine_ls_weighting_scheme calc
_refine_ls_wR_factor_all 0.1132
_refine_ls_wR_factor_obs 0.0944
_reflns_number_observed 2831
_reflns_number_total 3335
_reflns_observed_criterion >2sigma(I)
_cod_data_source_file ja980933j.cif
_cod_data_source_block los6
_cod_depositor_comments
;
The following automatic conversions were performed:

'_refine_ls_weighting_scheme' value 'calc
w=1/[\s^2^(Fo^2^)+(0.0621P)^2^+0.0316P] where P=(Fo^2^+2Fc^2^)/3' was
changed to 'calc'. New tag '_refine_ls_weighting_details' was
created. The value of the new tag was set to
'w=1/[\s^2^(Fo^2^)+(0.0621P)^2^+0.0316P] where P=(Fo^2^+2Fc^2^)/3'.

Automatic conversion script
Id: cif_fix_values 3143 2015-03-26 13:38:13Z robertas 
;
_cod_database_code 4116791

loop_
_symmetry_equiv_pos_as_xyz
'x, y, z'
'-x, -y, -z'

loop_
_atom_site_aniso_label
_atom_site_aniso_U_11
_atom_site_aniso_U_22
_atom_site_aniso_U_33
_atom_site_aniso_U_23
_atom_site_aniso_U_13
_atom_site_aniso_U_12
Cl 0.02926(11) 0.04048(13) 0.02916(11) 0.00850(8) 0.01013(8) 0.00356(8)
Si 0.02536(11) 0.02197(10) 0.01965(10) 0.00287(7) 0.00413(7) 0.00527(7)
N 0.0261(3) 0.0234(3) 0.0213(3) 0.0031(2) 0.0054(2) 0.0030(2)
O 0.0258(3) 0.0318(3) 0.0234(3) 0.0078(2) 0.0056(2) 0.0071(2)
C1 0.0346(4) 0.0340(4) 0.0250(3) 0.0023(3) 0.0113(3) 0.0051(3)
C2 0.0486(6) 0.0240(3) 0.0320(4) 0.0034(3) 0.0103(4) -0.0024(3)

loop_
_atom_site_label
_atom_site_type_symbol
_atom_site_fract_x
_atom_site_fract_y
_atom_site_fract_z
_atom_site_U_iso_or_equiv
_atom_site_thermal_displace_type
_atom_site_occupancy
_atom_site_calc_flag
Cl Cl 0.27711(4) 0.40856(4) 0.64293(3) 0.03241(7) Uani 1 d
Si Si -0.06002(4) 0.29940(3) 0.67904(3) 0.02260(7) Uani 1 d
N N -0.24234(13) 0.14789(11) 0.80803(8) 0.02389(12) Uani 1 d
O O 0.02439(12) 0.18140(11) 0.82985(8) 0.02662(12) Uani 1 d
C1 C -0.2982(2) 0.2538(2) 0.95585(11) 0.0311(2) Uani 1 d
C2 C -0.3229(2) -0.07827(15) 0.76767(13) 0.0356(2) Uani 1 d
H1 H -0.2426(29) 0.4029(26) 0.9763(19) 0.039(4) Uiso 1 d
H2 H -0.4945(32) -0.1046(27) 0.7482(21) 0.042(4) Uiso 1 d
H3 H -0.4730(30) 0.2185(26) 0.9381(20) 0.040(4) Uiso 1 d
H4 H -0.2815(30) -0.1470(27) 0.6644(21) 0.037(4) Uiso 1 d
H5 H -0.2279(28) 0.1866(25) 1.0383(20) 0.037(4) Uiso 1 d
H6 H -0.1574(30) 0.4750(28) 0.7118(21) 0.041(4) Uiso 1 d
H7 H -0.2536(30) -0.1522(29) 0.8528(21) 0.045(4) Uiso 1 d
H8 H -0.1690(29) 0.1678(25) 0.5352(20) 0.038(4) Uiso 1 d

loop_
_atom_type_symbol
_atom_type_description
_atom_type_scat_dispersion_real
_atom_type_scat_dispersion_imag
_atom_type_scat_source
C C 0.0033 0.0016 'International Tables Vol C Tables 4.2.6.8 and 6.1.1.4'
H H 0.0000 0.0000 'International Tables Vol C Tables 4.2.6.8 and 6.1.1.4'
N N 0.0061 0.0033 'International Tables Vol C Tables 4.2.6.8 and 6.1.1.4'
O O 0.0106 0.0060 'International Tables Vol C Tables 4.2.6.8 and 6.1.1.4'
Si Si 0.0817 0.0704 'International Tables Vol C Tables 4.2.6.8 and 6.1.1.4'
Cl Cl 0.1484 0.1585 'International Tables Vol C Tables 4.2.6.8 and 6.1.1.4'

loop_
_geom_angle_atom_site_label_1
_geom_angle_atom_site_label_2
_geom_angle_atom_site_label_3
_geom_angle
O Si N 46.31(3)
O Si Cl 101.06(3)
N Si Cl 147.35(2)
O Si H6 116.4(7)
N Si H6 93.6(7)
Cl Si H6 103.1(7)
O Si H8 115.6(6)
N Si H8 95.1(7)
Cl Si H8 102.8(7)
H6 Si H8 114.8(10)
C2 N C1 112.78(8)
C2 N O 108.37(8)
C1 N O 107.67(7)
C2 N Si 124.03(6)
C1 N Si 123.14(6)
O N Si 54.03(3)
N O Si 79.66(4)
N C1 H1 109.4(9)
N C1 H3 104.4(10)
H1 C1 H3 114.5(13)
N C1 H5 107.7(10)
H1 C1 H5 114.0(14)
H3 C1 H5 106.2(13)
N C2 H2 110.2(11)
N C2 H4 110.8(10)
H2 C2 H4 105.5(14)
N C2 H7 113.5(11)
H2 C2 H7 107.8(14)
H4 C2 H7 108.6(14)

loop_
_geom_bond_atom_site_label_1
_geom_bond_atom_site_label_2
_geom_bond_distance
Cl Si 2.1078(4)
Si O 1.6682(7)
Si N 2.0277(8)
Si H6 1.33(2)
Si H8 1.37(2)
N C2 1.4593(12)
N C1 1.4612(12)
N O 1.4903(11)
C1 H1 0.97(2)
C1 H3 0.98(2)
C1 H5 0.96(2)
C2 H2 0.96(2)
C2 H4 1.02(2)
C2 H7 1.00(2)

loop_
_geom_torsion_atom_site_label_1
_geom_torsion_atom_site_label_2
_geom_torsion_atom_site_label_3
_geom_torsion_atom_site_label_4
_geom_torsion
O Si N C2 -88.85(9)
Cl Si N C2 -91.29(9)
O Si N C1 88.52(8)
Cl Si N C1 86.07(8)
O Si N O 0.0
Cl Si N O -2.45(6)
C2 N O Si 119.19(6)
C1 N O Si -118.53(6)
Si N O Si 0.0
N Si O N 0.0
Cl Si O N 178.65(4)
